data_7004075
loop_
_publ_author_name
'Koizumi, Take-aki'
'Yamazaki, Atsuko'
'Yamamoto, Takakazu'

_publ_section_title
;
 Reductive elimination of C6F5--C6F5 in the reaction of
 bis(pentafluorophenyl)palladium(ii) complexes with protic acids
;
_journal_issue 30
_journal_name_full 'Dalton Transactions'
_journal_page_first 3949
_journal_page_last 3952
_journal_paper_doi 10.1039/b802408a
_journal_year 2008
_chemical_formula_moiety 'C20 H12 F10 Pd '
_chemical_formula_sum 'C20 H12 F10 Pd'
_chemical_formula_weight 548.70
_space_group_IT_number 15
_symmetry_cell_setting monoclinic
_symmetry_Int_Tables_number 15
_symmetry_space_group_name_Hall '-C 2yc'
_symmetry_space_group_name_H-M 'C 1 2/c 1'
_cell_angle_alpha 90.0000
_cell_angle_beta 117.601(2)
_cell_angle_gamma 90.0000
_cell_formula_units_Z 4
_cell_length_a 19.003(13)
_cell_length_b 8.071(5)
_cell_length_c 13.464(9)
_cell_measurement_reflns_used 2448
_cell_measurement_temperature 293.1
_cell_measurement_theta_max 27.5
_cell_measurement_theta_min 3.5
_cell_volume 1830(2)
_computing_cell_refinement CrystalClear
_computing_data_collection CrystalClear
_computing_data_reduction CrystalStructure
_computing_publication_material 'CrystalStructure 3.8'
_computing_structure_refinement CRYSTALS
_computing_structure_solution SIR92
_diffrn_detector_area_resol_mean 7.31
_diffrn_measured_fraction_theta_full 0.889
_diffrn_measured_fraction_theta_max 0.889
_diffrn_measurement_device_type 'Rigaku Saturn'
_diffrn_measurement_method \w
_diffrn_radiation_type 'Mo K\a'
_diffrn_radiation_wavelength 0.71070
_diffrn_reflns_av_R_equivalents 0.023
_diffrn_reflns_limit_h_max 24
_diffrn_reflns_limit_h_min -24
_diffrn_reflns_limit_k_max 7
_diffrn_reflns_limit_k_min -10
_diffrn_reflns_limit_l_max 17
_diffrn_reflns_limit_l_min -17
_diffrn_reflns_number 5427
_diffrn_reflns_theta_full 27.48
_diffrn_reflns_theta_max 27.48
_exptl_absorpt_coefficient_mu 1.118
_exptl_absorpt_correction_T_max 0.800
_exptl_absorpt_correction_T_min 0.647
_exptl_absorpt_correction_type multi-scan
_exptl_absorpt_process_details 'Jacobson, R. (1998) Private communication'
_exptl_crystal_colour colorless
_exptl_crystal_density_diffrn 1.991
_exptl_crystal_density_method 'not measured'
_exptl_crystal_description prism
_exptl_crystal_F_000 1072.00
_exptl_crystal_size_max 0.20
_exptl_crystal_size_mid 0.20
_exptl_crystal_size_min 0.20
_refine_diff_density_max 1.04
_refine_diff_density_min -0.77
_refine_ls_extinction_method none
_refine_ls_goodness_of_fit_ref 1.114
_refine_ls_hydrogen_treatment refall
_refine_ls_number_parameters 147
_refine_ls_number_reflns 1871
_refine_ls_R_factor_gt 0.0441
_refine_ls_shift/su_max 0.0043
_refine_ls_structure_factor_coef F
_refine_ls_weighting_details 'w = 1/[0.0010Fo^2^ + 3.0000\s(Fo^2^) + 0.5000]'
_refine_ls_weighting_scheme calc
_refine_ls_wR_factor_ref 0.0819
_reflns_number_gt 1698
_reflns_number_total 1871
_reflns_threshold_expression F^2^>2.0\s(F^2^)
_cod_data_source_file b802408a.txt
_cod_data_source_block '__Pdcod-2'
_cod_original_formula_sum 'C20 H12 F10 Pd '
_cod_database_code 7004075

loop_
_symmetry_equiv_pos_site_id
_symmetry_equiv_pos_as_xyz
1 +X,+Y,+Z
2 -X,+Y,1/2-Z
3 -X,-Y,-Z
4 +X,-Y,1/2+Z
5 1/2+X,1/2+Y,+Z
6 1/2-X,1/2+Y,1/2-Z
7 1/2-X,1/2-Y,-Z
8 1/2+X,1/2-Y,1/2+Z

loop_
_atom_site_label
_atom_site_type_symbol
_atom_site_fract_x
_atom_site_fract_y
_atom_site_fract_z
_atom_site_U_iso_or_equiv
_atom_site_adp_type
_atom_site_occupancy
_atom_site_symmetry_multiplicity
_atom_site_calc_flag
_atom_site_refinement_flags
_atom_site_disorder_assembly
_atom_site_disorder_group
Pd(1) Pd 0.5000 -0.03322(6) 0.2500 0.01988(18) Uani 1.00 2 d S . .
F(1) F 0.5728(2) 0.2152(4) 0.4639(2) 0.0410(10) Uani 1.00 1 d . . .
F(2) F 0.6896(2) 0.4435(4) 0.5250(3) 0.0491(10) Uani 1.00 1 d . . .
F(3) F 0.7614(2) 0.4984(5) 0.3948(4) 0.0577(12) Uani 1.00 1 d . . .
F(4) F 0.7196(2) 0.3199(5) 0.2060(3) 0.0574(12) Uani 1.00 1 d . . .
F(5) F 0.6048(2) 0.0960(5) 0.1446(2) 0.0400(10) Uani 1.00 1 d . . .
C(1) C 0.5843(2) 0.1467(6) 0.3021(4) 0.0220(12) Uani 1.00 1 d . . .
C(2) C 0.6075(3) 0.2374(7) 0.3960(4) 0.0271(13) Uani 1.00 1 d . . .
C(3) C 0.6689(3) 0.3587(6) 0.4326(4) 0.0309(13) Uani 1.00 1 d . . .
C(4) C 0.7070(3) 0.3870(7) 0.3695(5) 0.0359(14) Uani 1.00 1 d . . .
C(5) C 0.6833(3) 0.2939(7) 0.2703(5) 0.0371(16) Uani 1.00 1 d . . .
C(6) C 0.6242(2) 0.1786(6) 0.2401(4) 0.0244(12) Uani 1.00 1 d . . .
C(7) C 0.4540(3) -0.3756(6) 0.3166(4) 0.0277(13) Uani 1.00 1 d . . .
C(8) C 0.4102(3) -0.2432(6) 0.2260(4) 0.0263(13) Uani 1.00 1 d . . .
C(9) C 0.4153(3) -0.2217(6) 0.1302(4) 0.0260(13) Uani 1.00 1 d . . .
C(10) C 0.4673(3) -0.3074(7) 0.0907(4) 0.0320(15) Uani 1.00 1 d . . .
H(1) H 0.4642 -0.4776 0.2853 0.033 Uiso 1.00 1 c R . .
H(2) H 0.4244 -0.4099 0.3548 0.033 Uiso 1.00 1 c R . .
H(3) H 0.3707 -0.1788 0.2352 0.032 Uiso 1.00 1 c R . .
H(4) H 0.3814 -0.1532 0.0844 0.027 Uiso 1.00 1 c R . .
H(5) H 0.4759 -0.2258 0.0435 0.040 Uiso 1.00 1 c R . .
H(6) H 0.4338 -0.3884 0.0345 0.040 Uiso 1.00 1 c R . .

loop_
_atom_site_aniso_label
_atom_site_aniso_U_11
_atom_site_aniso_U_22
_atom_site_aniso_U_33
_atom_site_aniso_U_12
_atom_site_aniso_U_13
_atom_site_aniso_U_23
Pd(1) 0.0153(3) 0.0188(3) 0.0264(4) 0.0000 0.0103(2) 0.0000
F(1) 0.0424(19) 0.055(2) 0.0350(18) 0.0028(17) 0.0260(16) -0.0024(15)
F(2) 0.038(2) 0.041(2) 0.041(2) 0.0006(16) -0.0046(17) -0.0186(16)
F(3) 0.028(2) 0.044(2) 0.074(3) -0.0176(16) 0.002(2) 0.0085(19)
F(4) 0.046(2) 0.069(2) 0.077(2) 0.000(2) 0.045(2) 0.029(2)
F(5) 0.0419(19) 0.052(2) 0.0378(18) -0.0001(18) 0.0282(16) -0.0013(17)
C(1) 0.016(2) 0.021(2) 0.027(2) -0.0005(19) 0.009(2) 0.0010(19)
C(2) 0.023(2) 0.029(2) 0.030(2) 0.006(2) 0.012(2) 0.005(2)
C(3) 0.022(2) 0.024(2) 0.030(2) 0.007(2) -0.002(2) 0.001(2)
C(4) 0.018(2) 0.027(2) 0.048(3) 0.001(2) 0.002(2) 0.013(2)
C(5) 0.024(2) 0.038(3) 0.057(3) 0.011(2) 0.026(2) 0.026(2)
C(6) 0.019(2) 0.027(2) 0.026(2) 0.001(2) 0.009(2) 0.002(2)
C(7) 0.031(2) 0.025(2) 0.027(2) -0.008(2) 0.014(2) -0.001(2)
C(8) 0.018(2) 0.026(2) 0.036(2) -0.012(2) 0.013(2) -0.013(2)
C(9) 0.020(2) 0.023(2) 0.024(2) -0.003(2) 0.001(2) 0.000(2)
C(10) 0.037(3) 0.032(3) 0.032(2) -0.008(2) 0.020(2) -0.007(2)

loop_
_atom_type_symbol
_atom_type_description
_atom_type_scat_dispersion_real
_atom_type_scat_dispersion_imag
_atom_type_scat_source
C C 0.003 0.002
;
International Tables for Crystallography
(1992, Vol. C, Tables 4.2.6.8 and 6.1.1.4)
;
H H 0.000 0.000
;
International Tables for Crystallography
(1992, Vol. C, Table 6.1.1.4)
;
F F 0.017 0.010
;
International Tables for Crystallography
(1992, Vol. C, Tables 4.2.6.8 and 6.1.1.4)
;
Pd Pd -0.999 1.007
;
International Tables for Crystallography
(1992, Vol. C, Tables 4.2.6.8 and 6.1.1.4)
;

loop_
_geom_angle_atom_site_label_1
_geom_angle_atom_site_label_2
_geom_angle_atom_site_label_3
_geom_angle
_geom_angle_publ_flag
_geom_angle_site_symmetry_1
_geom_angle_site_symmetry_2
_geom_angle_site_symmetry_3
C(1) Pd(1) C(1) 88.75(19) yes . . 2_655
C(1) Pd(1) C(8) 169.2(2) yes . . .
C(1) Pd(1) C(8) 93.56(19) yes . . 2_655
C(1) Pd(1) C(9) 156.2(2) yes . . .
C(1) Pd(1) C(9) 92.75(17) yes . . 2_655
C(1) Pd(1) C(8) 93.56(19) yes 2_655 . .
C(1) Pd(1) C(8) 169.2(2) yes 2_655 . 2_655
C(1) Pd(1) C(9) 92.75(17) yes 2_655 . .
C(1) Pd(1) C(9) 156.2(2) yes 2_655 . 2_655
C(8) Pd(1) C(8) 86.12(19) yes . . 2_655
C(8) Pd(1) C(9) 34.2(2) yes . . .
C(8) Pd(1) C(9) 80.93(17) yes . . 2_655
C(8) Pd(1) C(9) 80.93(17) yes 2_655 . .
C(8) Pd(1) C(9) 34.2(2) yes 2_655 . 2_655
C(9) Pd(1) C(9) 95.31(17) yes . . 2_655
Pd(1) C(1) C(2) 125.1(4) yes . . .
Pd(1) C(1) C(6) 119.2(3) yes . . .
C(2) C(1) C(6) 115.6(4) yes . . .
F(1) C(2) C(1) 120.6(5) yes . . .
F(1) C(2) C(3) 115.5(4) yes . . .
C(1) C(2) C(3) 123.8(6) yes . . .
F(2) C(3) C(2) 121.6(6) yes . . .
F(2) C(3) C(4) 119.4(5) yes . . .
C(2) C(3) C(4) 119.0(5) yes . . .
F(3) C(4) C(3) 122.8(5) yes . . .
F(3) C(4) C(5) 119.1(6) yes . . .
C(3) C(4) C(5) 118.1(5) yes . . .
F(4) C(5) C(4) 119.4(5) yes . . .
F(4) C(5) C(6) 120.6(5) yes . . .
C(4) C(5) C(6) 120.1(6) yes . . .
F(5) C(6) C(1) 120.1(4) yes . . .
F(5) C(6) C(5) 116.5(6) yes . . .
C(1) C(6) C(5) 123.4(5) yes . . .
C(8) C(7) C(10) 111.0(4) yes . . 2_655
Pd(1) C(8) C(7) 107.7(3) yes . . .
Pd(1) C(8) C(9) 70.4(3) yes . . .
C(7) C(8) C(9) 126.4(5) yes . . .
Pd(1) C(9) C(8) 75.4(2) yes . . .
Pd(1) C(9) C(10) 101.3(3) yes . . .
C(8) C(9) C(10) 129.4(4) yes . . .
C(7) C(10) C(9) 115.6(4) yes 2_655 . .
C(8) C(7) H(1) 112.5 no . . .
C(8) C(7) H(2) 112.8 no . . .
C(10) C(7) H(1) 109.6 no 2_655 . .
C(10) C(7) H(2) 105.0 no 2_655 . .
H(1) C(7) H(2) 105.6 no . . .
Pd(1) C(8) H(3) 98.9 no . . .
C(7) C(8) H(3) 115.9 no . . .
C(9) C(8) H(3) 117.3 no . . .
Pd(1) C(9) H(4) 97.4 no . . .
C(8) C(9) H(4) 114.1 no . . .
C(10) C(9) H(4) 116.3 no . . .
C(7) C(10) H(5) 112.1 no 2_655 . .
C(7) C(10) H(6) 115.3 no 2_655 . .
C(9) C(10) H(5) 104.9 no . . .
C(9) C(10) H(6) 106.4 no . . .
H(5) C(10) H(6) 101.1 no . . .

loop_
_geom_bond_atom_site_label_1
_geom_bond_atom_site_label_2
_geom_bond_distance
_geom_bond_publ_flag
_geom_bond_site_symmetry_1
_geom_bond_site_symmetry_2
Pd(1) C(1) 2.032(4) yes . .
Pd(1) C(1) 2.032(4) yes . 2_655
Pd(1) C(8) 2.319(5) yes . .
Pd(1) C(8) 2.319(5) yes . 2_655
Pd(1) C(9) 2.258(4) yes . .
Pd(1) C(9) 2.258(4) yes . 2_655
F(1) C(2) 1.363(8) yes . .
F(2) C(3) 1.310(6) yes . .
F(3) C(4) 1.292(7) yes . .
F(4) C(5) 1.350(9) yes . .
F(5) C(6) 1.340(6) yes . .
C(1) C(2) 1.347(7) yes . .
C(1) C(6) 1.386(9) yes . .
C(2) C(3) 1.426(7) yes . .
C(3) C(4) 1.367(10) yes . .
C(4) C(5) 1.411(9) yes . .
C(5) C(6) 1.369(7) yes . .
C(7) C(8) 1.544(6) yes . .
C(7) C(10) 1.539(6) yes . 2_655
C(8) C(9) 1.349(9) yes . .
C(9) C(10) 1.492(9) yes . .
C(7) H(1) 0.984 no . .
C(7) H(2) 0.962 no . .
C(8) H(3) 0.967 no . .
C(9) H(4) 0.856 no . .
C(10) H(5) 0.980 no . .
C(10) H(6) 0.980 no . .

loop_
_geom_contact_atom_site_label_1
_geom_contact_atom_site_label_2
_geom_contact_distance
_geom_contact_publ_flag
_geom_contact_site_symmetry_1
_geom_contact_site_symmetry_2
Pd(1) F(1) 3.246(3) ? . .
Pd(1) F(1) 3.246(3) ? . 2_655
Pd(1) F(5) 3.113(4) ? . .
Pd(1) F(5) 3.113(4) ? . 2_655
Pd(1) C(2) 3.014(5) ? . .
Pd(1) C(2) 3.014(5) ? . 2_655
Pd(1) C(6) 2.966(5) ? . .
Pd(1) C(6) 2.966(5) ? . 2_655
Pd(1) C(7) 3.152(5) ? . .
Pd(1) C(7) 3.152(5) ? . 2_655
Pd(1) C(10) 2.941(5) ? . .
Pd(1) C(10) 2.941(5) ? . 2_655
F(1) Pd(1) 3.246(3) ? . .
F(1) F(2) 2.702(5) ? . .
F(1) F(3) 3.310(5) ? . 7_656
F(1) F(5) 3.145(5) ? . 2_655
F(1) F(5) 3.351(5) ? . 4_555
F(1) C(1) 2.354(7) ? . .
F(1) C(1) 3.484(4) ? . 2_655
F(1) C(3) 2.359(7) ? . .
F(1) C(6) 3.583(7) ? . .
F(1) C(6) 3.481(5) ? . 2_655
F(1) C(7) 3.474(7) ? . 3_656
F(1) C(10) 3.265(8) ? . 4_555
F(2) F(1) 2.702(5) ? . .
F(2) F(3) 2.711(8) ? . .
F(2) F(4) 2.937(6) ? . 4_565
F(2) C(2) 2.389(6) ? . .
F(2) C(3) 3.476(7) ? . 7_656
F(2) C(4) 2.312(9) ? . .
F(2) C(4) 3.226(6) ? . 7_656
F(2) C(5) 3.585(8) ? . .
F(2) C(5) 3.306(6) ? . 7_656
F(2) C(9) 3.433(5) ? . 2_665
F(2) C(10) 3.326(6) ? . 2_665
F(3) F(1) 3.310(5) ? . 7_656
F(3) F(2) 2.711(8) ? . .
F(3) F(4) 2.701(6) ? . .
F(3) F(4) 3.027(6) ? . 6_655
F(3) F(5) 2.935(7) ? . 6_655
F(3) C(2) 3.355(6) ? . 7_656
F(3) C(3) 2.334(8) ? . .
F(3) C(3) 3.551(6) ? . 7_656
F(3) C(5) 2.330(6) ? . .
F(3) C(6) 3.574(6) ? . .
F(3) C(8) 3.566(6) ? . 2_665
F(4) F(2) 2.937(6) ? . 4_564
F(4) F(3) 2.701(6) ? . .
F(4) F(3) 3.027(6) ? . 6_645
F(4) F(5) 2.653(5) ? . .
F(4) C(4) 2.383(9) ? . .
F(4) C(6) 2.361(7) ? . .
F(4) C(8) 3.542(7) ? . 5_555
F(5) Pd(1) 3.113(4) ? . .
F(5) F(1) 3.145(5) ? . 2_655
F(5) F(1) 3.351(5) ? . 4_554
F(5) F(3) 2.935(7) ? . 6_645
F(5) F(4) 2.653(5) ? . .
F(5) C(1) 2.362(7) ? . .
F(5) C(2) 3.550(7) ? . .
F(5) C(5) 2.303(6) ? . .
F(5) C(8) 3.327(7) ? . 2_655
F(5) C(10) 3.287(6) ? . 3_655
C(1) F(1) 2.354(7) ? . .
C(1) F(1) 3.484(4) ? . 2_655
C(1) F(5) 2.362(7) ? . .
C(1) C(1) 2.842(6) ? . 2_655
C(1) C(2) 3.454(6) ? . 2_655
C(1) C(3) 2.446(6) ? . .
C(1) C(4) 2.839(7) ? . .
C(1) C(5) 2.425(9) ? . .
C(1) C(8) 3.177(7) ? . 2_655
C(1) C(9) 3.109(7) ? . 2_655
C(2) Pd(1) 3.014(5) ? . .
C(2) F(2) 2.389(6) ? . .
C(2) F(3) 3.355(6) ? . 7_656
C(2) F(5) 3.550(7) ? . .
C(2) C(1) 3.454(6) ? . 2_655
C(2) C(4) 2.406(9) ? . .
C(2) C(5) 2.722(10) ? . .
C(2) C(6) 2.313(9) ? . .
C(3) F(1) 2.359(7) ? . .
C(3) F(2) 3.476(7) ? . 7_656
C(3) F(3) 2.334(8) ? . .
C(3) F(3) 3.551(6) ? . 7_656
C(3) C(1) 2.446(6) ? . .
C(3) C(3) 3.269(7) ? . 7_656
C(3) C(4) 3.282(7) ? . 7_656
C(3) C(5) 2.382(10) ? . .
C(3) C(6) 2.741(7) ? . .
C(4) F(2) 2.312(9) ? . .
C(4) F(2) 3.226(6) ? . 7_656
C(4) F(4) 2.383(9) ? . .
C(4) C(1) 2.839(7) ? . .
C(4) C(2) 2.406(9) ? . .
C(4) C(3) 3.282(7) ? . 7_656
C(4) C(6) 2.408(7) ? . .
C(4) C(7) 3.493(6) ? . 2_665
C(4) C(8) 3.587(7) ? . 2_665
C(5) F(2) 3.585(8) ? . .
C(5) F(2) 3.306(6) ? . 7_656
C(5) F(3) 2.330(6) ? . .
C(5) F(5) 2.303(6) ? . .
C(5) C(1) 2.425(9) ? . .
C(5) C(2) 2.722(10) ? . .
C(5) C(3) 2.382(10) ? . .
C(5) C(7) 3.530(7) ? . 2_665
C(6) Pd(1) 2.966(5) ? . .
C(6) F(1) 3.583(7) ? . .
C(6) F(1) 3.481(5) ? . 2_655
C(6) F(3) 3.574(6) ? . .
C(6) F(4) 2.361(7) ? . .
C(6) C(2) 2.313(9) ? . .
C(6) C(3) 2.741(7) ? . .
C(6) C(4) 2.408(7) ? . .
C(6) C(8) 3.535(7) ? . 2_655
C(7) Pd(1) 3.152(5) ? . .
C(7) F(1) 3.474(7) ? . 3_656
C(7) C(4) 3.493(6) ? . 2_645
C(7) C(5) 3.530(7) ? . 2_645
C(7) C(7) 3.030(9) ? . 2_655
C(7) C(8) 3.084(9) ? . 2_655
C(7) C(9) 2.583(7) ? . .
C(7) C(9) 2.565(7) ? . 2_655
C(7) C(10) 3.215(9) ? . .
C(8) F(3) 3.566(6) ? . 2_645
C(8) F(4) 3.542(7) ? . 5_445
C(8) F(5) 3.327(7) ? . 2_655
C(8) C(1) 3.177(7) ? . 2_655
C(8) C(4) 3.587(7) ? . 2_645
C(8) C(6) 3.535(7) ? . 2_655
C(8) C(7) 3.084(9) ? . 2_655
C(8) C(8) 3.167(8) ? . 2_655
C(8) C(9) 2.971(6) ? . 2_655
C(8) C(10) 2.569(10) ? . .
C(8) C(10) 2.541(6) ? . 2_655
C(9) F(2) 3.433(5) ? . 2_645
C(9) C(1) 3.109(7) ? . 2_655
C(9) C(7) 2.583(7) ? . .
C(9) C(7) 2.565(7) ? . 2_655
C(9) C(8) 2.971(6) ? . 2_655
C(9) C(9) 3.338(5) ? . 2_655
C(9) C(10) 3.436(7) ? . 2_655
C(10) Pd(1) 2.941(5) ? . .
C(10) F(1) 3.265(8) ? . 4_554
C(10) F(2) 3.326(6) ? . 2_645
C(10) F(5) 3.287(6) ? . 3_655
C(10) C(7) 3.215(9) ? . .
C(10) C(8) 2.569(10) ? . .
C(10) C(8) 2.541(6) ? . 2_655
C(10) C(9) 3.436(7) ? . 2_655
Pd(1) H(3) 2.647 ? . .
Pd(1) H(3) 2.647 ? . 2_655
Pd(1) H(4) 2.516 ? . .
Pd(1) H(4) 2.516 ? . 2_655
Pd(1) H(5) 3.030 ? . .
Pd(1) H(5) 3.030 ? . 2_655
F(1) H(1) 3.404 ? . 1_565
F(1) H(2) 2.883 ? . 3_656
F(1) H(4) 3.247 ? . 2_655
F(1) H(5) 2.525 ? . 4_555
F(1) H(6) 3.202 ? . 2_665
F(1) H(6) 3.489 ? . 4_555
F(2) H(2) 3.260 ? . 3_656
F(2) H(4) 3.570 ? . 2_665
F(2) H(6) 2.497 ? . 2_665
F(3) H(3) 3.476 ? . 2_665
F(3) H(4) 2.807 ? . 8_555
F(4) H(2) 3.292 ? . 2_665
F(4) H(3) 2.711 ? . 5_555
F(4) H(6) 3.247 ? . 3_655
F(5) H(3) 2.656 ? . 2_655
F(5) H(4) 3.245 ? . 3_655
F(5) H(5) 3.393 ? . .
F(5) H(5) 2.503 ? . 3_655
F(5) H(6) 3.207 ? . 3_655
C(1) H(1) 3.229 ? . 2_665
C(1) H(3) 2.878 ? . 2_655
C(1) H(4) 2.774 ? . 2_655
C(2) H(1) 3.342 ? . 1_565
C(2) H(1) 3.167 ? . 2_665
C(2) H(4) 3.162 ? . 2_655
C(2) H(6) 3.360 ? . 2_665
C(3) H(1) 3.143 ? . 2_665
C(3) H(6) 2.995 ? . 2_665
C(4) H(1) 3.137 ? . 2_665
C(4) H(2) 3.324 ? . 2_665
C(5) H(1) 3.143 ? . 2_665
C(5) H(2) 3.090 ? . 2_665
C(6) H(1) 3.179 ? . 2_665
C(6) H(2) 3.525 ? . 2_665
C(6) H(3) 2.900 ? . 2_655
C(6) H(5) 3.408 ? . 3_655
C(7) H(1) 2.637 ? . 2_655
C(7) H(3) 2.150 ? . .
C(7) H(4) 3.302 ? . .
C(7) H(4) 3.305 ? . 2_655
C(7) H(5) 2.112 ? . 2_655
C(7) H(6) 2.149 ? . 2_655
C(8) H(1) 2.125 ? . .
C(8) H(1) 3.105 ? . 2_655
C(8) H(2) 2.111 ? . .
C(8) H(4) 1.870 ? . .
C(8) H(5) 3.235 ? . .
C(8) H(5) 2.849 ? . 2_655
C(8) H(6) 3.048 ? . .
C(8) H(6) 3.422 ? . 2_655
C(9) H(1) 2.774 ? . .
C(9) H(1) 2.896 ? . 2_655
C(9) H(2) 3.316 ? . .
C(9) H(2) 3.325 ? . 2_655
C(9) H(3) 1.988 ? . .
C(9) H(5) 1.984 ? . .
C(9) H(6) 2.003 ? . .
C(10) H(1) 2.984 ? . .
C(10) H(1) 2.087 ? . 2_655
C(10) H(2) 2.014 ? . 2_655
C(10) H(3) 3.399 ? . .
C(10) H(3) 3.059 ? . 2_655
C(10) H(4) 2.023 ? . .
H(1) F(1) 3.404 ? . 1_545
H(1) C(1) 3.229 ? . 2_645
H(1) C(2) 3.342 ? . 1_545
H(1) C(2) 3.167 ? . 2_645
H(1) C(3) 3.143 ? . 2_645
H(1) C(4) 3.137 ? . 2_645
H(1) C(5) 3.143 ? . 2_645
H(1) C(6) 3.179 ? . 2_645
H(1) C(7) 2.637 ? . 2_655
H(1) C(8) 2.125 ? . .
H(1) C(8) 3.105 ? . 2_655
H(1) C(9) 2.774 ? . .
H(1) C(9) 2.896 ? . 2_655
H(1) C(10) 2.984 ? . .
H(1) C(10) 2.087 ? . 2_655
H(1) H(1) 1.988 ? . 2_655
H(1) H(2) 1.550 ? . .
H(1) H(2) 3.470 ? . 2_655
H(1) H(3) 2.885 ? . .
H(1) H(4) 3.565 ? . .
H(1) H(5) 2.882 ? . 2_655
H(1) H(6) 3.232 ? . .
H(1) H(6) 2.409 ? . 2_655
H(2) F(1) 2.883 ? . 3_656
H(2) F(2) 3.260 ? . 3_656
H(2) F(4) 3.292 ? . 2_645
H(2) C(4) 3.324 ? . 2_645
H(2) C(5) 3.090 ? . 2_645
H(2) C(6) 3.525 ? . 2_645
H(2) C(8) 2.111 ? . .
H(2) C(9) 3.316 ? . .
H(2) C(9) 3.325 ? . 2_655
H(2) C(10) 2.014 ? . 2_655
H(2) H(1) 1.550 ? . .
H(2) H(1) 3.470 ? . 2_655
H(2) H(3) 2.364 ? . .
H(2) H(5) 2.295 ? . 2_655
H(2) H(6) 2.408 ? . 2_655
H(2) H(6) 2.853 ? . 4_545
H(3) Pd(1) 2.647 ? . .
H(3) F(3) 3.476 ? . 2_645
H(3) F(4) 2.711 ? . 5_445
H(3) F(5) 2.656 ? . 2_655
H(3) C(1) 2.878 ? . 2_655
H(3) C(6) 2.900 ? . 2_655
H(3) C(7) 2.150 ? . .
H(3) C(9) 1.988 ? . .
H(3) C(10) 3.399 ? . .
H(3) C(10) 3.059 ? . 2_655
H(3) H(1) 2.885 ? . .
H(3) H(2) 2.364 ? . .
H(3) H(4) 2.144 ? . .
H(3) H(5) 3.078 ? . 2_655
H(4) Pd(1) 2.516 ? . .
H(4) F(1) 3.247 ? . 2_655
H(4) F(2) 3.570 ? . 2_645
H(4) F(3) 2.807 ? . 8_454
H(4) F(5) 3.245 ? . 3_655
H(4) C(1) 2.774 ? . 2_655
H(4) C(2) 3.162 ? . 2_655
H(4) C(7) 3.302 ? . .
H(4) C(7) 3.305 ? . 2_655
H(4) C(8) 1.870 ? . .
H(4) C(10) 2.023 ? . .
H(4) H(1) 3.565 ? . .
H(4) H(3) 2.144 ? . .
H(4) H(5) 2.188 ? . .
H(4) H(6) 2.379 ? . .
H(5) Pd(1) 3.030 ? . .
H(5) F(1) 2.525 ? . 4_554
H(5) F(5) 3.393 ? . .
H(5) F(5) 2.503 ? . 3_655
H(5) C(6) 3.408 ? . 3_655
H(5) C(7) 2.112 ? . 2_655
H(5) C(8) 3.235 ? . .
H(5) C(8) 2.849 ? . 2_655
H(5) C(9) 1.984 ? . .
H(5) H(1) 2.882 ? . 2_655
H(5) H(2) 2.295 ? . 2_655
H(5) H(3) 3.078 ? . 2_655
H(5) H(4) 2.188 ? . .
H(5) H(6) 1.513 ? . .
H(6) F(1) 3.202 ? . 2_645
H(6) F(1) 3.489 ? . 4_554
H(6) F(2) 2.497 ? . 2_645
H(6) F(4) 3.247 ? . 3_655
H(6) F(5) 3.207 ? . 3_655
H(6) C(2) 3.360 ? . 2_645
H(6) C(3) 2.995 ? . 2_645
H(6) C(7) 2.149 ? . 2_655
H(6) C(8) 3.048 ? . .
H(6) C(8) 3.422 ? . 2_655
H(6) C(9) 2.003 ? . .
H(6) H(1) 3.232 ? . .
H(6) H(1) 2.409 ? . 2_655
H(6) H(2) 2.408 ? . 2_655
H(6) H(2) 2.853 ? . 4_544
H(6) H(4) 2.379 ? . .
H(6) H(5) 1.513 ? . .
H(6) H(6) 3.552 ? . 3_645

loop_
_geom_torsion_atom_site_label_1
_geom_torsion_atom_site_label_2
_geom_torsion_atom_site_label_3
_geom_torsion_atom_site_label_4
_geom_torsion
_geom_torsion_publ_flag
_geom_torsion_site_symmetry_1
_geom_torsion_site_symmetry_2
_geom_torsion_site_symmetry_3
_geom_torsion_site_symmetry_4
C(1) Pd(1) C(1) C(2) 76.6(4) ? . . 2_655 2_655
C(1) Pd(1) C(1) C(6) -105.5(3) ? . . 2_655 2_655
C(1) Pd(1) C(1) C(2) 76.6(4) ? 2_655 . . .
C(1) Pd(1) C(1) C(6) -105.5(3) ? 2_655 . . .
C(1) Pd(1) C(8) C(7) -45.1(13) ? . . . .
C(1) Pd(1) C(8) C(9) -168.2(10) ? . . . .
C(8) Pd(1) C(1) C(2) -26.0(13) ? . . . .
C(8) Pd(1) C(1) C(6) 151.9(9) ? . . . .
C(1) Pd(1) C(8) C(7) -147.2(4) ? . . 2_655 2_655
C(1) Pd(1) C(8) C(9) 89.6(3) ? . . 2_655 2_655
C(8) Pd(1) C(1) C(2) -113.9(4) ? 2_655 . . .
C(8) Pd(1) C(1) C(6) 63.9(3) ? 2_655 . . .
C(1) Pd(1) C(9) C(8) 174.6(4) ? . . . .
C(1) Pd(1) C(9) C(10) 46.5(6) ? . . . .
C(9) Pd(1) C(1) C(2) 170.6(4) ? . . . .
C(9) Pd(1) C(1) C(6) -11.6(6) ? . . . .
C(1) Pd(1) C(9) C(8) -92.3(3) ? . . 2_655 2_655
C(1) Pd(1) C(9) C(10) 139.6(3) ? . . 2_655 2_655
C(9) Pd(1) C(1) C(2) -79.6(4) ? 2_655 . . .
C(9) Pd(1) C(1) C(6) 98.2(3) ? 2_655 . . .
C(1) Pd(1) C(8) C(7) -147.2(4) ? 2_655 . . .
C(1) Pd(1) C(8) C(9) 89.6(3) ? 2_655 . . .
C(8) Pd(1) C(1) C(2) -113.9(4) ? . . 2_655 2_655
C(8) Pd(1) C(1) C(6) 63.9(3) ? . . 2_655 2_655
C(1) Pd(1) C(8) C(7) -45.1(13) ? 2_655 . 2_655 2_655
C(1) Pd(1) C(8) C(9) -168.2(9) ? 2_655 . 2_655 2_655
C(8) Pd(1) C(1) C(2) -26.0(13) ? 2_655 . 2_655 2_655
C(8) Pd(1) C(1) C(6) 151.9(9) ? 2_655 . 2_655 2_655
C(1) Pd(1) C(9) C(8) -92.3(3) ? 2_655 . . .
C(1) Pd(1) C(9) C(10) 139.6(3) ? 2_655 . . .
C(9) Pd(1) C(1) C(2) -79.6(4) ? . . 2_655 2_655
C(9) Pd(1) C(1) C(6) 98.2(3) ? . . 2_655 2_655
C(1) Pd(1) C(9) C(8) 174.6(4) ? 2_655 . 2_655 2_655
C(1) Pd(1) C(9) C(10) 46.5(6) ? 2_655 . 2_655 2_655
C(9) Pd(1) C(1) C(2) 170.6(4) ? 2_655 . 2_655 2_655
C(9) Pd(1) C(1) C(6) -11.6(6) ? 2_655 . 2_655 2_655
C(8) Pd(1) C(8) C(7) 43.6(4) ? . . 2_655 2_655
C(8) Pd(1) C(8) C(9) -79.6(3) ? . . 2_655 2_655
C(8) Pd(1) C(8) C(7) 43.6(4) ? 2_655 . . .
C(8) Pd(1) C(8) C(9) -79.6(3) ? 2_655 . . .
C(8) Pd(1) C(9) C(10) -128.1(4) ? . . . .
C(9) Pd(1) C(8) C(7) 123.2(5) ? . . . .
C(8) Pd(1) C(9) C(8) 96.5(3) ? . . 2_655 2_655
C(8) Pd(1) C(9) C(10) -31.6(3) ? . . 2_655 2_655
C(9) Pd(1) C(8) C(7) 9.5(4) ? 2_655 . . .
C(9) Pd(1) C(8) C(9) -113.6(3) ? 2_655 . . .
C(8) Pd(1) C(9) C(8) 96.5(3) ? 2_655 . . .
C(8) Pd(1) C(9) C(10) -31.6(3) ? 2_655 . . .
C(9) Pd(1) C(8) C(7) 9.5(4) ? . . 2_655 2_655
C(9) Pd(1) C(8) C(9) -113.6(3) ? . . 2_655 2_655
C(8) Pd(1) C(9) C(10) -128.1(4) ? 2_655 . 2_655 2_655
C(9) Pd(1) C(8) C(7) 123.2(5) ? 2_655 . 2_655 2_655
C(9) Pd(1) C(9) C(8) 65.3(3) ? . . 2_655 2_655
C(9) Pd(1) C(9) C(10) -62.8(3) ? . . 2_655 2_655
C(9) Pd(1) C(9) C(8) 65.3(3) ? 2_655 . . .
C(9) Pd(1) C(9) C(10) -62.8(3) ? 2_655 . . .
Pd(1) C(1) C(2) F(1) -1.5(6) ? . . . .
Pd(1) C(1) C(2) C(3) 177.6(3) ? . . . .
Pd(1) C(1) C(6) F(5) 2.7(6) ? . . . .
Pd(1) C(1) C(6) C(5) -178.1(3) ? . . . .
C(2) C(1) C(6) F(5) -179.3(4) ? . . . .
C(2) C(1) C(6) C(5) -0.1(5) ? . . . .
C(6) C(1) C(2) F(1) -179.4(4) ? . . . .
C(6) C(1) C(2) C(3) -0.3(7) ? . . . .
F(1) C(2) C(3) F(2) -0.6(6) ? . . . .
F(1) C(2) C(3) C(4) 179.5(4) ? . . . .
C(1) C(2) C(3) F(2) -179.7(4) ? . . . .
C(1) C(2) C(3) C(4) 0.3(7) ? . . . .
F(2) C(3) C(4) F(3) -2.3(7) ? . . . .
F(2) C(3) C(4) C(5) -179.9(3) ? . . . .
C(2) C(3) C(4) F(3) 177.7(4) ? . . . .
C(2) C(3) C(4) C(5) 0.1(5) ? . . . .
F(3) C(4) C(5) F(4) 1.9(7) ? . . . .
F(3) C(4) C(5) C(6) -178.1(4) ? . . . .
C(3) C(4) C(5) F(4) 179.6(4) ? . . . .
C(3) C(4) C(5) C(6) -0.4(7) ? . . . .
F(4) C(5) C(6) F(5) -0.4(7) ? . . . .
F(4) C(5) C(6) C(1) -179.6(4) ? . . . .
C(4) C(5) C(6) F(5) 179.7(4) ? . . . .
C(4) C(5) C(6) C(1) 0.4(7) ? . . . .
C(8) C(7) C(10) C(9) -48.9(7) ? . . 2_655 2_655
C(10) C(7) C(8) Pd(1) 15.0(6) ? 2_655 . . .
C(10) C(7) C(8) C(9) 93.3(6) ? 2_655 . . .
Pd(1) C(8) C(9) C(10) 92.8(5) ? . . . .
C(7) C(8) C(9) Pd(1) -97.9(4) ? . . . .
C(7) C(8) C(9) C(10) -5.1(8) ? . . . .
Pd(1) C(9) C(10) C(7) 53.5(5) ? . . . 2_655
C(8) C(9) C(10) C(7) -26.8(8) ? . . . 2_655
